data_7238825
loop_
_publ_author_name
'Subashini, Ashokkumar'
'Leela, Sundararaman'
'Ramamurthi, Kandasamy'
'Arakcheeva, Alla'
'Stoeckli-Evans, Helen'
'Pet\<r\'i\<cek, Vaclav'
'Chapuis, Gervais'
'Pattison, Philip'
'Reji, Philip'

_publ_section_title
;
 Synthesis, growth and characterization of
 4-bromo-4&#x2032;-nitrobenzylidene aniline (BNBA): a novel nonlinear
 optical material with a (3+1)-dimensional incommensurately modulated
 structure
;
_journal_issue 13
_journal_name_full CrystEngComm
_journal_page_first 2474
_journal_paper_doi 10.1039/c3ce26663j
_journal_volume 15
_journal_year 2013
_chemical_formula_moiety 'C13 H9 Br1 N2 O2'
_chemical_formula_sum 'C13 H9 Br N2 O2'
_chemical_formula_weight 305.12
_chemical_melting_point 436
_chemical_name_common '4-bromo-4'nitrobenzylidene aniline'
_chemical_name_systematic ' 4-bromo-4'nitrobenzylidene aniline'
_space_group_IT_number 5
_space_group_name_Hall 'A 2y'
_space_group_name_H-M_alt 'A 1 2 1'
_symmetry_cell_setting monoclinic
_symmetry_space_group_name_Hall 'A 2y'
_symmetry_space_group_name_H-M 'A 1 2 1'
_cell_angle_alpha 90
_cell_angle_beta 110.783(8)
_cell_angle_gamma 90
_cell_formula_units_Z 4
_cell_length_a 10.6408(9)
_cell_length_b 16.2706(10)
_cell_length_c 7.5669(7)
_cell_measurement_reflns_used 9117
_cell_measurement_temperature 290
_cell_measurement_theta_max 26.26
_cell_measurement_theta_min 2.02
_cell_volume 1224.83(18)
_computing_cell_refinement unknown
_computing_data_collection unknown
_computing_data_reduction unknown
_computing_molecular_graphics unknown
_computing_structure_solution unknown
_diffrn_ambient_temperature 290
_diffrn_detector_area_resol_mean 'MAR345 IP'
_diffrn_measured_fraction_theta_full 0.98
_diffrn_measured_fraction_theta_max 0.98
_diffrn_measurement_device 'MAR research'
_diffrn_radiation_monochromator Si(111)
_diffrn_radiation_source synchrotron
_diffrn_radiation_type synchrotron
_diffrn_radiation_wavelength 0.7
_diffrn_reflns_av_R_equivalents 0.0331
_diffrn_reflns_av_sigmaI/netI 0.0306
_diffrn_reflns_limit_h_max 13
_diffrn_reflns_limit_h_min -13
_diffrn_reflns_limit_k_max 20
_diffrn_reflns_limit_k_min -20
_diffrn_reflns_limit_l_max 9
_diffrn_reflns_limit_l_min -9
_diffrn_reflns_number 9117
_diffrn_reflns_theta_full 26.26
_diffrn_reflns_theta_max 26.26
_diffrn_reflns_theta_min 2.02
_exptl_absorpt_coefficient_mu 3.229
_exptl_absorpt_correction_type none
_exptl_crystal_colour yellow
_exptl_crystal_density_diffrn 1.655
_exptl_crystal_description irregular
_exptl_crystal_F_000 608
_exptl_crystal_size_max 0.01
_exptl_crystal_size_mid 0.005
_exptl_crystal_size_min 0.002
_refine_diff_density_max 0.28
_refine_diff_density_min -0.16
_refine_ls_abs_structure_details ' 1226 of Friedel pairs used in the refinement'
_refine_ls_abs_structure_Flack 0.01(1)
_refine_ls_extinction_coef 57.97(2)
_refine_ls_extinction_method 'B-C type 1 Gaussian isotropic (Becker & Coppens, 1974)'
_refine_ls_goodness_of_fit_gt 1.66
_refine_ls_goodness_of_fit_ref 1.31
_refine_ls_hydrogen_treatment constr
_refine_ls_number_constraints 0
_refine_ls_number_parameters 169
_refine_ls_number_reflns 2557
_refine_ls_number_restraints 44
_refine_ls_R_factor_all 0.0488
_refine_ls_R_factor_gt 0.0296
_refine_ls_shift/su_max 0.0489
_refine_ls_shift/su_mean 0.0082
_refine_ls_structure_factor_coef F
_refine_ls_weighting_details w=1/(\s^2^(F)+0.0001F^2^)
_refine_ls_weighting_scheme sigma
_refine_ls_wR_factor_gt 0.0302
_refine_ls_wR_factor_ref 0.0312
_reflns_number_gt 1555
_reflns_number_total 2557
_reflns_threshold_expression I>3\s(I)
_cod_data_source_file c3ce26663j.txt
_cod_data_source_block A1-290K
_cod_original_cell_volume 1224.83(17)
_cod_original_formula_sum 'C13 H9 Br1 N2 O2'
_cod_database_code 7238825

loop_
_symmetry_equiv_pos_site_id
_symmetry_equiv_pos_as_xyz
1 x,y,z
2 -x,y,-z
3 x,y+1/2,z+1/2
4 -x,y+1/2,-z+1/2

loop_
_atom_site_label
_atom_site_type_symbol
_atom_site_fract_x
_atom_site_fract_y
_atom_site_fract_z
_atom_site_adp_type
_atom_site_U_iso_or_equiv
_atom_site_symmetry_multiplicity
_atom_site_occupancy
_atom_site_calc_flag
Br1a Br 0.5175(4) -0.499975 0.4965(8) Uani 0.0726(8) 4 0.5 d
C1a C 0.4973(4) -0.61648(18) 0.4912(9) Uani 0.0619(16) 4 0.5 d
C2a C 0.6087(5) -0.6670(2) 0.5840(9) Uani 0.060(3) 4 0.5 d
C3a C 0.5939(5) -0.7510(2) 0.5800(10) Uani 0.060(3) 4 0.5 d
C4a C 0.4682(6) -0.78610(19) 0.4838(11) Uani 0.045(3) 4 0.5 d
C5a C 0.3588(5) -0.7362(2) 0.3929(10) Uani 0.056(2) 4 0.5 d
C6a C 0.3739(5) -0.6511(2) 0.3969(10) Uani 0.077(4) 4 0.5 d
N1a N 0.4525(6) -0.8731(3) 0.4798(12) Uani 0.087(4) 4 0.5 d
C7a C 0.5555(6) -0.9196(3) 0.5208(10) Uani 0.074(3) 4 0.5 d
C8a C 0.5385(6) -1.0115(2) 0.5088(10) Uani 0.062(4) 4 0.5 d
C9a C 0.6490(6) -1.0615(2) 0.5478(10) Uani 0.080(3) 4 0.5 d
C10a C 0.6332(6) -1.1469(2) 0.5366(10) Uani 0.061(3) 4 0.5 d
C11a C 0.5054(7) -1.18137(19) 0.4858(11) Uani 0.0458(17) 4 0.5 d
C12a C 0.3940(6) -1.1311(2) 0.4464(10) Uani 0.098(4) 4 0.5 d
C13a C 0.4097(6) -1.0462(2) 0.4576(10) Uani 0.075(4) 4 0.5 d
N2a N 0.4896(8) -1.2678(2) 0.4745(12) Uani 0.071(3) 4 0.5 d
O1a O 0.3780(9) -1.2979(3) 0.4301(13) Uani 0.103(3) 4 0.5 d
O2a O 0.5877(10) -1.3120(3) 0.5092(13) Uani 0.111(4) 4 0.5 d
H2a H 0.6950(4) -0.642745 0.6499(8) Uiso 0.0726 4 0.5 d
H3a H 0.6698(4) -0.785554 0.6432(8) Uiso 0.0719 4 0.5 d
H5a H 0.2725(4) -0.760343 0.3269(8) Uiso 0.0674 4 0.5 d
H6a H 0.2980(4) -0.616675 0.3338(8) Uiso 0.0926 4 0.5 d
H7a H 0.6438(4) -0.896 0.5594(8) Uiso 0.0892 4 0.5 d
H9a H 0.7481(4) -1.034837 0.5871(8) Uiso 0.0958 4 0.5 d
H10a H 0.7106(4) -1.181829 0.5639(8) Uiso 0.0734 4 0.5 d
H12a H 0.3059(4) -1.154816 0.4114(8) Uiso 0.1173 4 0.5 d
H13a H 0.3324(4) -1.011229 0.4303(8) Uiso 0.0901 4 0.5 d
Br1b Br 0.0207(5) -0.74910(9) 0.0083(9) Uani 0.0726(12) 4 0.5 d
C1b C -0.0003(6) -0.8656(2) -0.0038(9) Uani 0.062(2) 4 0.5 d
C2b C 0.1101(6) -0.9165(3) 0.0115(10) Uani 0.060(4) 4 0.5 d
C3b C 0.0947(6) -1.0005(2) 0.0027(11) Uani 0.060(3) 4 0.5 d
C4b C -0.0305(7) -1.0351(2) -0.0213(12) Uani 0.045(4) 4 0.5 d
C5b C -0.1388(6) -0.9848(2) -0.0364(11) Uani 0.056(3) 4 0.5 d
C6b C -0.1232(6) -0.8998(2) -0.0275(10) Uani 0.077(5) 4 0.5 d
N1b N -0.0467(7) -1.1222(3) -0.0308(13) Uani 0.087(6) 4 0.5 d
C7b C 0.0561(7) -1.1688(3) 0.0283(11) Uani 0.074(4) 4 0.5 d
C8b C 0.0386(7) -1.2607(2) 0.0257(11) Uani 0.062(6) 4 0.5 d
C9b C 0.1491(7) -1.3108(3) 0.0943(11) Uani 0.080(4) 4 0.5 d
C10b C 0.1329(7) -1.3962(2) 0.0919(12) Uani 0.061(3) 4 0.5 d
C11b C 0.0047(8) -1.4304(2) 0.0200(12) Uani 0.046(2) 4 0.5 d
C12b C -0.1067(7) -1.3799(3) -0.0491(12) Uani 0.098(6) 4 0.5 d
C13b C -0.0906(7) -1.2951(3) -0.0468(11) Uani 0.075(5) 4 0.5 d
N2b N -0.0115(9) -1.5167(2) 0.0177(14) Uani 0.071(4) 4 0.5 d
O1b O -0.1235(10) -1.5466(3) -0.0450(16) Uani 0.103(4) 4 0.5 d
O2b O 0.0866(10) -1.5611(3) 0.0785(16) Uani 0.111(5) 4 0.5 d
H2b H 0.1960(5) -0.89257(9) 0.0281(9) Uiso 0.0726 4 0.5 d
H3b H 0.1698(5) -1.03534(9) 0.0129(9) Uiso 0.0719 4 0.5 d
H5b H -0.2248(5) -1.00865(9) -0.0531(9) Uiso 0.0674 4 0.5 d
H6b H -0.1984(5) -0.86503(9) -0.0380(9) Uiso 0.0926 4 0.5 d
H7b H 0.1447(5) -1.14540(9) 0.0745(9) Uiso 0.0892 4 0.5 d
H9b H 0.2485(5) -1.28436(9) 0.1501(9) Uiso 0.0958 4 0.5 d
H10b H 0.2103(5) -1.43123(9) 0.1399(9) Uiso 0.0734 4 0.5 d
H12b H -0.1951(5) -1.40349(9) -0.0987(9) Uiso 0.1173 4 0.5 d
H13b H -0.1679(5) -1.26000(9) -0.0947(9) Uiso 0.0901 4 0.5 d

loop_
_atom_site_aniso_label
_atom_site_aniso_type_symbol
_atom_site_aniso_U_11
_atom_site_aniso_U_22
_atom_site_aniso_U_33
_atom_site_aniso_U_12
_atom_site_aniso_U_13
_atom_site_aniso_U_23
Br1a Br 0.0928(19) 0.04205(15) 0.0903(7) -0.0014(11) 0.0415(12) -0.0006(10)
C1a C 0.087(3) 0.0388(15) 0.067(2) 0.00(3) 0.036(3) -0.001(18)
C2a C 0.035(4) 0.049(3) 0.084(6) 0.001(3) 0.005(4) -0.002(3)
C3a C 0.025(4) 0.034(3) 0.100(4) -0.027(3) -0.004(3) -0.010(3)
C4a C 0.029(6) 0.030(2) 0.068(4) 0.014(2) 0.006(5) -0.001(4)
C5a C 0.023(3) 0.042(3) 0.084(3) 0.014(3) -0.004(2) 0.010(2)
C6a C 0.075(6) 0.058(4) 0.085(7) 0.021(4) 0.013(5) 0.006(4)
N1a N 0.135(9) 0.037(2) 0.089(4) 0.008(3) 0.042(6) -0.011(4)
C7a C 0.094(5) 0.039(3) 0.094(4) -0.022(3) 0.038(5) -0.003(4)
C8a C 0.064(9) 0.062(5) 0.049(3) -0.029(4) 0.008(6) 0.008(5)
C9a C 0.095(5) 0.040(3) 0.118(5) -0.011(3) 0.055(4) -0.010(3)
C10a C 0.078(4) 0.028(2) 0.084(5) -0.007(3) 0.037(3) -0.012(2)
C11a C 0.044(3) 0.035(2) 0.063(3) 0.007(6) 0.024(2) 0.008(4)
C12a C 0.103(6) 0.083(7) 0.109(7) -0.048(5) 0.040(5) 0.004(5)
C13a C 0.100(7) 0.047(6) 0.075(5) 0.010(5) 0.027(5) -0.003(4)
N2a N 0.069(4) 0.065(3) 0.076(4) 0.008(6) 0.022(4) -0.004(3)
O1a O 0.079(5) 0.043(3) 0.162(6) -0.002(3) 0.015(4) 0.019(3)
O2a O 0.085(5) 0.077(5) 0.156(6) -0.006(4) 0.025(5) -0.019(4)
Br1b Br 0.0923(19) 0.04206(16) 0.078(2) -0.0017(11) 0.0240(18) 0.0000(12)
C1b C 0.087(3) 0.0388(15) 0.059(4) 0.00(3) 0.025(3) 0.00(3)
C2b C 0.036(4) 0.049(3) 0.096(9) 0.001(3) 0.022(5) 0.002(4)
C3b C 0.026(4) 0.034(3) 0.120(7) -0.026(3) 0.025(4) -0.007(4)
C4b C 0.029(6) 0.030(2) 0.074(8) 0.015(2) 0.015(6) 0.011(4)
C5b C 0.024(3) 0.042(3) 0.103(5) 0.014(3) 0.022(3) 0.001(3)
C6b C 0.076(6) 0.058(4) 0.104(10) 0.021(4) 0.041(7) 0.008(5)
N1b N 0.136(9) 0.037(2) 0.096(10) 0.008(3) 0.053(9) 0.017(4)
C7b C 0.094(6) 0.039(3) 0.088(8) -0.023(3) 0.029(6) -0.012(4)
C8b C 0.065(9) 0.062(5) 0.070(10) -0.029(4) 0.038(9) -0.028(6)
C9b C 0.094(5) 0.041(3) 0.089(8) -0.011(3) 0.012(6) 0.003(4)
C10b C 0.078(4) 0.029(2) 0.071(7) -0.007(3) 0.018(4) 0.008(3)
C11b C 0.043(3) 0.035(2) 0.052(5) 0.007(7) 0.007(3) -0.003(6)
C12b C 0.103(6) 0.083(7) 0.105(11) -0.049(5) 0.034(7) -0.037(6)
C13b C 0.100(7) 0.047(6) 0.086(9) 0.010(5) 0.043(7) 0.010(5)
N2b N 0.069(5) 0.065(3) 0.079(7) 0.008(6) 0.027(5) 0.010(5)
O1b O 0.080(5) 0.043(3) 0.183(9) -0.002(3) 0.045(6) -0.019(4)
O2b O 0.085(5) 0.077(5) 0.164(10) -0.006(4) 0.038(6) 0.016(5)

loop_
_atom_type_symbol
_atom_type_scat_dispersion_real
_atom_type_scat_dispersion_imag
_atom_type_scat_source
C 0.003 0.002 'International Tables Vol C tables 4.2.6.8 and 6.1.1.1'
H 0.000 0.000 'International Tables Vol C tables 4.2.6.8 and 6.1.1.1'
Br -0.219 2.408 'International Tables Vol C tables 4.2.6.8 and 6.1.1.1'
N 0.006 0.003 'International Tables Vol C tables 4.2.6.8 and 6.1.1.1'
O 0.011 0.006 'International Tables Vol C tables 4.2.6.8 and 6.1.1.1'

loop_
_geom_angle_atom_site_label_1
_geom_angle_atom_site_label_2
_geom_angle_atom_site_label_3
_geom_angle_site_symmetry_1
_geom_angle_site_symmetry_3
_geom_angle
_geom_angle_publ_flag
C1a Br1a C2a . . 25.03(16) yes
C1a Br1a C6a . . 24.66(16) yes
C1a Br1a H2a . . 43.89(15) yes
C1a Br1a H6a . . 43.75(15) yes
C2a Br1a C6a . . 49.68(13) yes
C2a Br1a H2a . . 18.86(11) yes
C2a Br1a H6a . . 68.78(11) yes
C6a Br1a H2a . . 68.54(11) yes
C6a Br1a H6a . . 19.09(11) yes
H2a Br1a H6a . . 87.64(8) yes
Br1a C1a C2a . . 120.0(3) yes
Br1a C1a C3a . . 149.7(3) yes
Br1a C1a C4a . . 179.9(3) yes
Br1a C1a C5a . . 150.1(3) yes
Br1a C1a C6a . . 119.9(3) yes
Br1a C1a H2a . . 96.3(2) yes
Br1a C1a H3a . . 141.4(2) yes
Br1a C1a H5a . . 141.6(2) yes
Br1a C1a H6a . . 95.77(19) yes
C2a C1a C3a . . 29.6(2) yes
C2a C1a C4a . . 59.9(2) yes
C2a C1a C5a . . 89.8(2) yes
C2a C1a C6a . . 120.0(3) yes
C2a C1a H2a . . 23.75(19) yes
C2a C1a H3a . . 21.4(2) yes
C2a C1a H5a . . 98.4(2) yes
C2a C1a H6a . . 144.2(3) yes
C3a C1a C4a . . 30.23(16) yes
C3a C1a C5a . . 60.17(17) yes
C3a C1a C6a . . 90.4(2) yes
C3a C1a H2a . . 53.40(14) yes
C3a C1a H3a . . 8.29(13) yes
C3a C1a H5a . . 68.71(15) yes
C3a C1a H6a . . 114.54(18) yes
C4a C1a C5a . . 29.94(16) yes
C4a C1a C6a . . 60.1(2) yes
C4a C1a H2a . . 83.63(15) yes
C4a C1a H3a . . 38.52(13) yes
C4a C1a H5a . . 38.49(13) yes
C4a C1a H6a . . 84.32(16) yes
C5a C1a C6a . . 30.2(2) yes
C5a C1a H2a . . 113.57(17) yes
C5a C1a H3a . . 68.46(14) yes
C5a C1a H5a . . 8.54(12) yes
C5a C1a H6a . . 54.37(14) yes
C6a C1a H2a . . 143.8(3) yes
C6a C1a H3a . . 98.7(2) yes
C6a C1a H5a . . 21.65(18) yes
C6a C1a H6a . . 24.18(18) yes
H2a C1a H3a . . 45.11(9) yes
H2a C1a H5a . . 122.11(13) yes
H2a C1a H6a . . 167.94(16) yes
H3a C1a H5a . . 77.01(10) yes
H3a C1a H6a . . 122.84(14) yes
H5a C1a H6a . . 45.83(9) yes
Br1a C2a C1a . . 34.94(19) yes
Br1a C2a C3a . . 154.9(4) yes
Br1a C2a C4a . . 124.6(2) yes
Br1a C2a C5a . . 94.63(17) yes
Br1a C2a C6a . . 64.51(15) yes
Br1a C2a H2a . . 85.1(3) yes
Br1a C2a H3a . . 179.0(3) yes
Br1a C2a H6a . . 56.19(11) yes
Br1a C2a C1a 2_656 . 29.80(19) yes
Br1a C2a C3a 2_656 . 149.0(4) yes
Br1a C2a C4a 2_656 . 118.9(2) yes
Br1a C2a C5a 2_656 . 89.12(17) yes
Br1a C2a C6a 2_656 . 59.13(14) yes
Br1a C2a H2a 2_656 . 90.6(3) yes
Br1a C2a H3a 2_656 . 171.8(3) yes
Br1a C2a H6a 2_656 . 50.85(10) yes
C1a C2a C3a . . 119.9(4) yes
C1a C2a C4a . . 89.6(3) yes
C1a C2a C5a . . 59.7(2) yes
C1a C2a C6a . . 29.6(2) yes
C1a C2a H2a . . 120.0(4) yes
C1a C2a H3a . . 144.0(3) yes
C1a C2a H6a . . 21.25(18) yes
C3a C2a C4a . . 30.3(3) yes
C3a C2a C5a . . 60.2(3) yes
C3a C2a C6a . . 90.4(3) yes
C3a C2a H2a . . 120.0(4) yes
C3a C2a H3a . . 24.1(2) yes
C3a C2a H6a . . 98.7(3) yes
C4a C2a C5a . . 29.94(14) yes
C4a C2a C6a . . 60.06(18) yes
C4a C2a H2a . . 150.3(4) yes
C4a C2a H3a . . 54.41(18) yes
C4a C2a H6a . . 68.38(16) yes
C5a C2a C6a . . 30.12(13) yes
C5a C2a H2a . . 179.7(3) yes
C5a C2a H3a . . 84.35(19) yes
C5a C2a H6a . . 38.44(10) yes
C6a C2a H2a . . 149.6(3) yes
C6a C2a H3a . . 114.5(2) yes
C6a C2a H6a . . 8.32(9) yes
H2a C2a H3a . . 95.9(3) yes
H2a C2a H6a . . 141.3(3) yes
H3a C2a H6a . . 122.8(2) yes
C1a C3a C2a . . 30.4(2) yes
C1a C3a C4a . . 89.5(3) yes
C1a C3a C5a . . 59.62(17) yes
C1a C3a C6a . . 29.58(14) yes
C1a C3a N1a . . 119.8(3) yes
C1a C3a C7a . . 145.7(3) yes
C1a C3a H2a . . 54.53(16) yes
C1a C3a H3a . . 150.5(4) yes
C1a C3a H5a . . 68.01(15) yes
C1a C3a H7a . . 160.6(3) yes
C1a C3a C2a 2_656 . 28.8(2) yes
C1a C3a C4a 2_656 . 91.1(3) yes
C1a C3a C5a 2_656 . 61.30(17) yes
C1a C3a C6a 2_656 . 31.31(14) yes
C1a C3a N1a 2_656 . 121.4(3) yes
C1a C3a C7a 2_656 . 147.7(3) yes
C1a C3a H2a 2_656 . 52.91(16) yes
C1a C3a H3a 2_656 . 148.7(4) yes
C1a C3a H5a 2_656 . 69.68(15) yes
C1a C3a H7a 2_656 . 163.4(3) yes
C2a C3a C4a . . 119.9(4) yes
C2a C3a C5a . . 90.0(3) yes
C2a C3a C6a . . 60.0(3) yes
C2a C3a N1a . . 150.2(4) yes
C2a C3a C7a . . 172.5(6) yes
C2a C3a H2a . . 24.1(2) yes
C2a C3a H3a . . 120.1(5) yes
C2a C3a H5a . . 98.4(3) yes
C2a C3a H7a . . 159.8(5) yes
C4a C3a C5a . . 29.9(2) yes
C4a C3a C6a . . 59.9(2) yes
C4a C3a N1a . . 30.3(2) yes
C4a C3a C7a . . 57.0(2) yes
C4a C3a H2a . . 144.0(3) yes
C4a C3a H3a . . 120.1(4) yes
C4a C3a H5a . . 21.46(18) yes
C4a C3a H7a . . 76.2(2) yes
C5a C3a C6a . . 30.04(13) yes
C5a C3a N1a . . 60.18(18) yes
C5a C3a C7a . . 86.65(19) yes
C5a C3a H2a . . 114.1(2) yes
C5a C3a H3a . . 149.9(4) yes
C5a C3a H5a . . 8.40(9) yes
C5a C3a H7a . . 105.3(2) yes
C6a C3a N1a . . 90.2(2) yes
C6a C3a C7a . . 116.5(2) yes
C6a C3a H2a . . 84.10(18) yes
C6a C3a H3a . . 180 yes
C6a C3a H5a . . 38.44(11) yes
C6a C3a H7a . . 134.3(2) yes
N1a C3a C7a . . 27.24(18) yes
N1a C3a H2a . . 174.3(3) yes
N1a C3a H3a . . 89.7(3) yes
N1a C3a H5a . . 51.79(15) yes
N1a C3a H7a . . 46.93(18) yes
C7a C3a H2a . . 158.2(3) yes
C7a C3a H3a . . 63.5(3) yes
C7a C3a H5a . . 78.32(15) yes
C7a C3a H7a . . 19.75(16) yes
H2a C3a H3a . . 95.9(4) yes
H2a C3a H5a . . 122.5(2) yes
H2a C3a H7a . . 138.5(3) yes
H3a C3a H5a . . 141.5(3) yes
H3a C3a H7a . . 45.7(3) yes
H5a C3a H7a . . 97.13(17) yes
C1a C4a C2a . . 30.49(14) yes
C1a C4a C3a . . 60.3(2) yes
C1a C4a C5a . . 59.7(2) yes
C1a C4a C6a . . 29.66(15) yes
C1a C4a N1a . . 179.7(4) yes
C1a C4a C7a . . 152.2(3) yes
C1a C4a H2a . . 38.85(11) yes
C1a C4a H3a . . 84.16(16) yes
C1a C4a H5a . . 83.74(15) yes
C1a C4a H6a . . 38.13(11) yes
C1a C4a H7a . . 129.6(2) yes
C2a C4a C3a . . 29.8(2) yes
C2a C4a C5a . . 90.2(2) yes
C2a C4a C6a . . 60.15(17) yes
C2a C4a N1a . . 149.8(4) yes
C2a C4a C7a . . 122.4(3) yes
C2a C4a H2a . . 8.35(12) yes
C2a C4a H3a . . 53.67(15) yes
C2a C4a H5a . . 114.23(18) yes
C2a C4a H6a . . 68.62(14) yes
C2a C4a H7a . . 100.0(2) yes
C3a C4a C5a . . 120.0(3) yes
C3a C4a C6a . . 90.0(2) yes
C3a C4a N1a . . 120.0(4) yes
C3a C4a C7a . . 92.9(3) yes
C3a C4a H2a . . 21.45(19) yes
C3a C4a H3a . . 23.87(19) yes
C3a C4a H5a . . 144.0(3) yes
C3a C4a H6a . . 98.4(2) yes
C3a C4a H7a . . 70.9(3) yes
C5a C4a C6a . . 30.0(2) yes
C5a C4a N1a . . 120.0(4) yes
C5a C4a C7a . . 146.2(4) yes
C5a C4a H2a . . 98.5(2) yes
C5a C4a H3a . . 143.9(3) yes
C5a C4a H5a . . 24.0(2) yes
C5a C4a H6a . . 21.6(2) yes
C5a C4a H7a . . 163.8(5) yes
C6a C4a N1a . . 150.0(4) yes
C6a C4a C7a . . 171.5(5) yes
C6a C4a H2a . . 68.50(15) yes
C6a C4a H3a . . 113.8(2) yes
C6a C4a H5a . . 54.09(15) yes
C6a C4a H6a . . 8.48(13) yes
C6a C4a H7a . . 156.9(3) yes
N1a C4a C7a . . 28.2(3) yes
N1a C4a H2a . . 141.5(4) yes
N1a C4a H3a . . 96.1(3) yes
N1a C4a H5a . . 96.0(3) yes
N1a C4a H6a . . 141.6(4) yes
N1a C4a H7a . . 50.7(3) yes
C7a C4a H2a . . 114.1(2) yes
C7a C4a H3a . . 69.29(19) yes
C7a C4a H5a . . 122.7(2) yes
C7a C4a H6a . . 166.1(3) yes
C7a C4a H7a . . 22.56(16) yes
H2a C4a H3a . . 45.32(9) yes
H2a C4a H5a . . 122.59(14) yes
H2a C4a H6a . . 76.98(10) yes
H2a C4a H7a . . 91.87(18) yes
H3a C4a H5a . . 167.90(17) yes
H3a C4a H6a . . 122.30(15) yes
H3a C4a H7a . . 47.88(13) yes
H5a C4a H6a . . 45.61(10) yes
H5a C4a H7a . . 143.6(2) yes
H6a C4a H7a . . 163.4(3) yes
C1a C5a C2a . . 30.49(14) yes
C1a C5a C3a . . 60.21(17) yes
C1a C5a C4a . . 90.4(3) yes
C1a C5a C6a . . 29.7(2) yes
C1a C5a N1a . . 120.8(3) yes
C1a C5a H3a . . 68.66(15) yes
C1a C5a H5a . . 149.7(3) yes
C1a C5a H6a . . 53.68(16) yes
C2a C5a C3a . . 29.72(13) yes
C2a C5a C4a . . 59.9(3) yes
C2a C5a C6a . . 60.2(3) yes
C2a C5a N1a . . 90.3(2) yes
C2a C5a H3a . . 38.17(11) yes
C2a C5a H5a . . 179.8(4) yes
C2a C5a H6a . . 84.17(19) yes
C3a C5a C4a . . 30.1(2) yes
C3a C5a C6a . . 89.9(3) yes
C3a C5a N1a . . 60.61(19) yes
C3a C5a H3a . . 8.45(9) yes
C3a C5a H5a . . 150.1(3) yes
C3a C5a H6a . . 113.9(2) yes
C4a C5a C6a . . 120.1(4) yes
C4a C5a N1a . . 30.5(2) yes
C4a C5a H3a . . 21.7(2) yes
C4a C5a H5a . . 120.0(4) yes
C4a C5a H6a . . 144.0(4) yes
C4a C5a C6a 2_656 . 109.0(4) yes
C4a C5a N1a 2_656 . 41.65(18) yes
C4a C5a H3a 2_656 . 11.37(15) yes
C4a C5a H5a 2_656 . 130.9(3) yes
C4a C5a H6a 2_656 . 132.9(3) yes
C5a C5a C6a 2_656 . 84.1(3) yes
C5a C5a N1a 2_656 . 66.42(18) yes
C5a C5a H3a 2_656 . 14.31(8) yes
C5a C5a H5a 2_656 . 155.9(3) yes
C5a C5a H6a 2_656 . 108.1(2) yes
C6a C5a N1a . . 150.6(4) yes
C6a C5a H3a . . 98.4(3) yes
C6a C5a H5a . . 120.0(4) yes
C6a C5a H6a . . 24.0(2) yes
N1a C5a H3a . . 52.16(15) yes
N1a C5a H5a . . 89.5(3) yes
N1a C5a H6a . . 174.5(3) yes
H3a C5a H5a . . 141.7(3) yes
H3a C5a H6a . . 122.3(2) yes
H5a C5a H6a . . 96.0(3) yes
Br1a C6a C1a . . 35.40(18) yes
Br1a C6a C2a . . 65.81(16) yes
Br1a C6a C3a . . 95.45(18) yes
Br1a C6a C4a . . 125.6(2) yes
Br1a C6a C5a . . 155.5(4) yes
Br1a C6a H2a . . 57.27(11) yes
Br1a C6a H5a . . 179.4(2) yes
Br1a C6a H6a . . 84.6(3) yes
C1a C6a C2a . . 30.41(19) yes
C1a C6a C3a . . 60.1(2) yes
C1a C6a C4a . . 90.2(3) yes
C1a C6a C5a . . 120.1(4) yes
C1a C6a H2a . . 21.88(17) yes
C1a C6a H5a . . 144.0(3) yes
C1a C6a H6a . . 120.0(4) yes
C2a C6a C3a . . 29.65(14) yes
C2a C6a C4a . . 59.80(18) yes
C2a C6a C5a . . 89.7(3) yes
C2a C6a H2a . . 8.53(10) yes
C2a C6a H5a . . 113.6(2) yes
C2a C6a H6a . . 150.4(4) yes
C3a C6a C4a . . 30.15(16) yes
C3a C6a C5a . . 60.0(3) yes
C3a C6a H2a . . 38.18(11) yes
C3a C6a H5a . . 83.97(18) yes
C3a C6a H6a . . 180 yes
C4a C6a C5a . . 29.9(3) yes
C4a C6a H2a . . 68.33(16) yes
C4a C6a H5a . . 53.82(17) yes
C4a C6a H6a . . 149.8(4) yes
C5a C6a H2a . . 98.2(3) yes
C5a C6a H5a . . 24.0(2) yes
C5a C6a H6a . . 120.0(5) yes
H2a C6a H5a . . 122.15(19) yes
H2a C6a H6a . . 141.8(3) yes
H5a C6a H6a . . 96.0(4) yes
C3a N1a C4a . . 29.7(3) yes
C3a N1a C5a . . 59.21(19) yes
C3a N1a C7a . . 91.5(4) yes
C3a N1a C8a . . 124.0(3) yes
C3a N1a C13a . . 152.9(3) yes
C3a N1a H3a . . 21.48(13) yes
C3a N1a H5a . . 80.80(18) yes
C3a N1a H7a . . 66.3(2) yes
C3a N1a H13a . . 169.9(4) yes
C4a N1a C5a . . 29.5(3) yes
C4a N1a C7a . . 120.0(5) yes
C4a N1a C8a . . 152.7(5) yes
C4a N1a C13a . . 177.4(4) yes
C4a N1a H3a . . 51.2(3) yes
C4a N1a H5a . . 51.1(3) yes
C4a N1a H7a . . 94.7(4) yes
C4a N1a H13a . . 158.3(4) yes
C5a N1a C7a . . 147.4(5) yes
C5a N1a C8a . . 170.1(5) yes
C5a N1a C13a . . 147.9(3) yes
C5a N1a H3a . . 80.68(18) yes
C5a N1a H5a . . 21.59(13) yes
C5a N1a H7a . . 122.9(3) yes
C5a N1a H13a . . 129.2(3) yes
C7a N1a C8a . . 32.7(3) yes
C7a N1a C13a . . 62.2(3) yes
C7a N1a H3a . . 70.7(3) yes
C7a N1a H5a . . 163.2(7) yes
C7a N1a H7a . . 25.3(3) yes
C7a N1a H13a . . 81.7(3) yes
C8a N1a C13a . . 29.50(19) yes
C8a N1a H3a . . 102.8(2) yes
C8a N1a H5a . . 153.2(3) yes
C8a N1a H7a . . 58.07(19) yes
C8a N1a H13a . . 48.99(18) yes
C13a N1a H3a . . 131.4(2) yes
C13a N1a H5a . . 126.3(2) yes
C13a N1a H7a . . 87.6(2) yes
C13a N1a H13a . . 19.49(15) yes
H3a N1a H5a . . 102.28(17) yes
H3a N1a H7a . . 46.09(14) yes
H3a N1a H13a . . 149.5(2) yes
H5a N1a H7a . . 142.8(3) yes
H5a N1a H13a . . 107.7(2) yes
H7a N1a H13a . . 107.0(2) yes
C3a C7a C4a . . 30.06(17) yes
C3a C7a N1a . . 61.3(3) yes
C3a C7a C8a . . 174.6(5) yes
C3a C7a C9a . . 150.1(3) yes
C3a C7a C13a . . 151.7(3) yes
C3a C7a H3a . . 20.02(13) yes
C3a C7a H7a . . 59.0(3) yes
C3a C7a H9a . . 126.7(2) yes
C3a C7a H13a . . 130.9(3) yes
C4a C7a N1a . . 31.8(3) yes
C4a C7a C8a . . 151.8(4) yes
C4a C7a C9a . . 177.8(5) yes
C4a C7a C13a . . 123.0(3) yes
C4a C7a H3a . . 49.96(17) yes
C4a C7a H7a . . 88.2(3) yes
C4a C7a H9a . . 155.9(3) yes
C4a C7a H13a . . 102.0(2) yes
N1a C7a C8a . . 120.0(5) yes
N1a C7a C9a . . 148.4(4) yes
N1a C7a C13a . . 91.2(4) yes
N1a C7a H3a . . 80.6(3) yes
N1a C7a H7a . . 120.0(5) yes
N1a C7a H9a . . 172.0(4) yes
N1a C7a H13a . . 70.2(3) yes
C8a C7a C9a . . 28.5(3) yes
C8a C7a C13a . . 28.8(3) yes
C8a C7a H3a . . 156.7(4) yes
C8a C7a H7a . . 120.0(5) yes
C8a C7a H9a . . 52.1(3) yes
C8a C7a H13a . . 49.8(3) yes
C9a C7a C13a . . 57.3(2) yes
C9a C7a H3a . . 130.4(3) yes
C9a C7a H7a . . 91.5(4) yes
C9a C7a H9a . . 23.66(15) yes
C9a C7a H13a . . 78.31(19) yes
C13a C7a H3a . . 164.9(4) yes
C13a C7a H7a . . 148.8(4) yes
C13a C7a H9a . . 80.98(19) yes
C13a C7a H13a . . 21.00(14) yes
N1a C8a C7a . . 27.3(3) yes
N1a C8a C9a . . 147.3(4) yes
N1a C8a C10a . . 177.4(4) yes
N1a C8a C11a . . 152.4(3) yes
N1a C8a C12a . . 122.6(3) yes
N1a C8a C13a . . 92.7(3) yes
N1a C8a H7a . . 50.00(18) yes
N1a C8a H9a . . 121.2(2) yes
N1a C8a H10a . . 169.0(3) yes
N1a C8a H12a . . 114.3(3) yes
N1a C8a H13a . . 68.9(2) yes
C7a C8a C9a . . 120.0(5) yes
C7a C8a C10a . . 150.3(4) yes
C7a C8a C11a . . 179.7(4) yes
C7a C8a C12a . . 149.9(4) yes
C7a C8a C13a . . 120.0(5) yes
C7a C8a H7a . . 22.7(3) yes
C7a C8a H9a . . 93.9(3) yes
C7a C8a H10a . . 141.8(4) yes
C7a C8a H12a . . 141.5(4) yes
C7a C8a H13a . . 96.2(3) yes
C9a C8a C10a . . 30.3(3) yes
C9a C8a C11a . . 60.3(3) yes
C9a C8a C12a . . 90.1(3) yes
C9a C8a C13a . . 120.0(4) yes
C9a C8a H7a . . 97.3(4) yes
C9a C8a H9a . . 26.1(2) yes
C9a C8a H10a . . 21.8(2) yes
C9a C8a H12a . . 98.5(3) yes
C9a C8a H13a . . 143.8(3) yes
C10a C8a C11a . . 30.0(2) yes
C10a C8a C12a . . 59.8(2) yes
C10a C8a C13a . . 89.7(3) yes
C10a C8a H7a . . 127.6(3) yes
C10a C8a H9a . . 56.38(19) yes
C10a C8a H10a . . 8.54(16) yes
C10a C8a H12a . . 68.18(18) yes
C10a C8a H13a . . 113.5(2) yes
C11a C8a C12a . . 29.8(2) yes
C11a C8a C13a . . 59.7(3) yes
C11a C8a H7a . . 157.6(3) yes
C11a C8a H9a . . 86.4(2) yes
C11a C8a H10a . . 38.58(17) yes
C11a C8a H12a . . 38.15(17) yes
C11a C8a H13a . . 83.5(2) yes
C12a C8a C13a . . 29.9(2) yes
C12a C8a H7a . . 172.5(3) yes
C12a C8a H9a . . 116.2(2) yes
C12a C8a H10a . . 68.38(17) yes
C12a C8a H12a . . 8.35(15) yes
C12a C8a H13a . . 53.68(18) yes
C13a C8a H7a . . 142.7(4) yes
C13a C8a H9a . . 146.1(3) yes
C13a C8a H10a . . 98.2(3) yes
C13a C8a H12a . . 21.5(2) yes
C13a C8a H13a . . 23.8(2) yes
C7a C9a C8a . . 31.5(2) yes
C7a C9a C10a . . 151.6(5) yes
C7a C9a C11a . . 121.7(3) yes
C7a C9a C12a . . 91.9(2) yes
C7a C9a C13a . . 61.9(2) yes
C7a C9a H7a . . 20.86(16) yes
C7a C9a H9a . . 88.5(3) yes
C7a C9a H10a . . 175.4(3) yes
C7a C9a H13a . . 53.37(17) yes
C8a C9a C10a . . 120.0(5) yes
C8a C9a C11a . . 90.1(4) yes
C8a C9a C12a . . 60.3(3) yes
C8a C9a C13a . . 30.4(3) yes
C8a C9a H7a . . 52.4(2) yes
C8a C9a H9a . . 120.0(4) yes
C8a C9a H10a . . 143.9(4) yes
C8a C9a H13a . . 21.8(2) yes
C10a C9a C11a . . 29.9(3) yes
C10a C9a C12a . . 59.7(3) yes
C10a C9a C13a . . 89.7(4) yes
C10a C9a H7a . . 172.4(5) yes
C10a C9a H9a . . 120.0(5) yes
C10a C9a H10a . . 23.9(3) yes
C10a C9a H13a . . 98.2(4) yes
C11a C9a C12a . . 29.78(19) yes
C11a C9a C13a . . 59.7(2) yes
C11a C9a H7a . . 142.5(3) yes
C11a C9a H9a . . 149.9(4) yes
C11a C9a H10a . . 53.8(2) yes
C11a C9a H13a . . 68.3(2) yes
C12a C9a C13a . . 29.97(15) yes
C12a C9a H7a . . 112.7(2) yes
C12a C9a H9a . . 179.7(4) yes
C12a C9a H10a . . 83.6(2) yes
C12a C9a H13a . . 38.51(12) yes
C13a C9a H7a . . 82.8(2) yes
C13a C9a H9a . . 150.4(3) yes
C13a C9a H10a . . 113.5(3) yes
C13a C9a H13a . . 8.54(10) yes
H12a C9a H13a 2_656 . 120.2(3) yes
C8a C10a C9a . . 29.7(3) yes
C8a C10a C11a . . 90.4(3) yes
C8a C10a C12a . . 60.5(2) yes
C8a C10a C13a . . 30.39(18) yes
C8a C10a N2a . . 120.6(3) yes
C8a C10a O2a . . 147.2(4) yes
C8a C10a H9a . . 55.42(19) yes
C8a C10a H10a . . 149.6(5) yes
C8a C10a H12a . . 68.9(2) yes
C9a C10a C11a . . 120.0(5) yes
C9a C10a C12a . . 90.1(4) yes
C9a C10a C13a . . 60.1(3) yes
C9a C10a N2a . . 150.3(5) yes
C9a C10a O2a . . 176.8(5) yes
C9a C10a H9a . . 25.8(3) yes
C9a C10a H10a . . 120.0(6) yes
C9a C10a H12a . . 98.5(4) yes
C11a C10a C12a . . 29.9(2) yes
C11a C10a C13a . . 60.0(3) yes
C11a C10a N2a . . 30.3(3) yes
C11a C10a O2a . . 56.8(3) yes
C11a C10a H9a . . 145.8(4) yes
C11a C10a H10a . . 120.0(4) yes
C11a C10a H12a . . 21.5(2) yes
C12a C10a C13a . . 30.09(15) yes
C12a C10a N2a . . 60.1(2) yes
C12a C10a O2a . . 86.7(3) yes
C12a C10a H9a . . 115.9(2) yes
C12a C10a H10a . . 149.9(4) yes
C12a C10a H12a . . 8.40(10) yes
C13a C10a N2a . . 90.2(3) yes
C13a C10a O2a . . 116.8(3) yes
C13a C10a H9a . . 85.81(19) yes
C13a C10a H10a . . 180 yes
C13a C10a H12a . . 38.49(13) yes
N2a C10a O2a . . 26.5(3) yes
N2a C10a H9a . . 176.0(3) yes
N2a C10a H10a . . 89.7(3) yes
N2a C10a H12a . . 51.7(2) yes
O2a C10a H9a . . 157.4(4) yes
O2a C10a H10a . . 63.2(3) yes
O2a C10a H12a . . 78.3(2) yes
H9a C10a H10a . . 94.2(4) yes
H9a C10a H12a . . 124.3(2) yes
H10a C10a H12a . . 141.5(4) yes
C8a C11a C9a . . 29.54(18) yes
C8a C11a C10a . . 59.6(2) yes
C8a C11a C12a . . 60.4(3) yes
C8a C11a C13a . . 30.28(19) yes
C8a C11a N2a . . 179.6(6) yes
C8a C11a O1a . . 152.9(4) yes
C8a C11a O2a . . 152.1(4) yes
C8a C11a H10a . . 83.5(2) yes
C8a C11a H12a . . 84.44(19) yes
C8a C11a H13a . . 38.75(15) yes
C9a C11a C10a . . 30.1(2) yes
C9a C11a C12a . . 89.9(3) yes
C9a C11a C13a . . 59.8(2) yes
C9a C11a N2a . . 150.0(6) yes
C9a C11a O1a . . 177.6(4) yes
C9a C11a O2a . . 122.5(4) yes
C9a C11a H10a . . 54.0(2) yes
C9a C11a H12a . . 114.0(2) yes
C9a C11a H13a . . 68.29(16) yes
C10a C11a C12a . . 120.0(4) yes
C10a C11a C13a . . 89.9(3) yes
C10a C11a N2a . . 120.0(6) yes
C10a C11a O1a . . 147.5(4) yes
C10a C11a O2a . . 92.5(4) yes
C10a C11a H10a . . 23.9(2) yes
C10a C11a H12a . . 144.0(3) yes
C10a C11a H13a . . 98.3(2) yes
C12a C11a C13a . . 30.1(3) yes
C12a C11a N2a . . 120.0(6) yes
C12a C11a O1a . . 92.5(5) yes
C12a C11a O2a . . 147.5(5) yes
C12a C11a H10a . . 143.9(3) yes
C12a C11a H12a . . 24.0(3) yes
C12a C11a H13a . . 21.6(2) yes
C13a C11a N2a . . 150.1(6) yes
C13a C11a O1a . . 122.6(4) yes
C13a C11a O2a . . 177.6(4) yes
C13a C11a H10a . . 113.8(2) yes
C13a C11a H12a . . 54.15(19) yes
C13a C11a H13a . . 8.46(16) yes
N2a C11a O1a . . 27.5(4) yes
N2a C11a O2a . . 27.5(4) yes
N2a C11a H10a . . 96.0(5) yes
N2a C11a H12a . . 96.0(5) yes
N2a C11a H13a . . 141.7(5) yes
N2a C11a O1a 2_656 . 36.8(4) yes
N2a C11a O2a 2_656 . 24.0(5) yes
O1a C11a O2a . . 55.0(3) yes
O1a C11a H10a . . 123.6(3) yes
O1a C11a H12a . . 68.5(3) yes
O1a C11a H13a . . 114.2(3) yes
O2a C11a H10a . . 68.5(3) yes
O2a C11a H12a . . 123.5(3) yes
O2a C11a H13a . . 169.2(4) yes
H10a C11a H12a . . 167.98(18) yes
H10a C11a H13a . . 122.29(17) yes
H12a C11a H13a . . 45.69(11) yes
C8a C12a C9a . . 29.52(17) yes
C8a C12a C10a . . 59.7(2) yes
C8a C12a C11a . . 89.8(4) yes
C8a C12a C13a . . 30.2(3) yes
C8a C12a N2a . . 120.2(3) yes
C8a C12a O1a . . 146.8(4) yes
C8a C12a H10a . . 68.2(2) yes
C8a C12a H12a . . 150.2(4) yes
C8a C12a H13a . . 54.1(2) yes
C8a C12a H7b . . 121.0(3) yes
C9a C12a C10a . . 30.16(15) yes
C9a C12a C11a . . 60.3(3) yes
C9a C12a C13a . . 59.7(3) yes
C9a C12a N2a . . 90.6(3) yes
C9a C12a O1a . . 117.2(3) yes
C9a C12a H10a . . 38.64(13) yes
C9a C12a H12a . . 179.7(4) yes
C9a C12a H13a . . 83.6(2) yes
C9a C12a H7b . . 135.5(3) yes
C10a C12a C11a . . 30.1(3) yes
C10a C12a C13a . . 89.8(4) yes
C10a C12a N2a . . 60.5(2) yes
C10a C12a O1a . . 87.1(3) yes
C10a C12a H10a . . 8.47(9) yes
C10a C12a H12a . . 150.1(4) yes
C10a C12a H13a . . 113.8(3) yes
C10a C12a H7b . . 136.4(4) yes
C11a C12a C13a . . 120.0(5) yes
C11a C12a N2a . . 30.4(3) yes
C11a C12a O1a . . 56.9(3) yes
C11a C12a H10a . . 21.6(3) yes
C11a C12a H12a . . 120.0(4) yes
C11a C12a H13a . . 143.9(4) yes
C11a C12a H7b . . 122.7(4) yes
C13a C12a N2a . . 150.3(5) yes
C13a C12a O1a . . 176.9(5) yes
C13a C12a H10a . . 98.3(4) yes
C13a C12a H12a . . 120.0(6) yes
C13a C12a H13a . . 24.0(3) yes
C13a C12a H7b . . 100.0(4) yes
N2a C12a H10a . . 52.0(2) yes
N2a C12a H12a . . 89.7(3) yes
N2a C12a H13a . . 174.3(4) yes
N2a C12a H7b . . 102.0(2) yes
O1a C12a H10a . . 78.6(2) yes
O1a C12a H12a . . 63.1(3) yes
O1a C12a H13a . . 159.1(4) yes
O1a C12a H7b . . 82.2(2) yes
H10a C12a H12a . . 141.7(3) yes
H10a C12a H13a . . 122.3(3) yes
H10a C12a H7b . . 133.7(3) yes
H12a C12a H13a . . 96.1(4) yes
H12a C12a H7b . . 44.4(5) yes
H13a C12a H7b . . 82.2(2) yes
N1a C13a C7a . . 26.61(17) yes
N1a C13a C8a . . 57.8(2) yes
N1a C13a C9a . . 87.4(2) yes
N1a C13a C10a . . 117.7(3) yes
N1a C13a C11a . . 147.8(3) yes
N1a C13a C12a . . 177.6(5) yes
N1a C13a H12a . . 158.3(3) yes
N1a C13a H13a . . 62.3(3) yes
C7a C13a C8a . . 31.2(2) yes
C7a C13a C9a . . 60.8(2) yes
C7a C13a C10a . . 91.1(2) yes
C7a C13a C11a . . 121.2(3) yes
C7a C13a C12a . . 151.1(5) yes
C7a C13a H12a . . 175.1(3) yes
C7a C13a H13a . . 88.9(3) yes
C8a C13a C9a . . 29.6(2) yes
C8a C13a C10a . . 59.9(3) yes
C8a C13a C11a . . 90.1(4) yes
C8a C13a C12a . . 120.0(5) yes
C8a C13a H12a . . 143.9(4) yes
C8a C13a H13a . . 120.0(4) yes
C9a C13a C10a . . 30.29(15) yes
C9a C13a C11a . . 60.4(2) yes
C9a C13a C12a . . 90.3(4) yes
C9a C13a H12a . . 114.3(2) yes
C9a C13a H13a . . 149.6(4) yes
C10a C13a C11a . . 30.1(2) yes
C10a C13a C12a . . 60.1(3) yes
C10a C13a H12a . . 84.0(2) yes
C10a C13a H13a . . 180 yes
C11a C13a C12a . . 29.9(3) yes
C11a C13a H12a . . 53.9(2) yes
C11a C13a H13a . . 149.9(5) yes
C12a C13a H12a . . 24.0(3) yes
C12a C13a H13a . . 120.0(6) yes
C10a N2a C11a . . 29.8(4) yes
C10a N2a C12a . . 59.4(2) yes
C10a N2a O1a . . 149.8(5) yes
C10a N2a O2a . . 90.2(5) yes
C10a N2a H10a . . 21.58(15) yes
C10a N2a H12a . . 81.03(18) yes
C10a N2a H9b . . 123.5(3) yes
C11a N2a C12a . . 29.6(4) yes
C11a N2a O1a . . 120.0(7) yes
C11a N2a O2a . . 120.0(7) yes
C11a N2a H10a . . 51.3(4) yes
C11a N2a H12a . . 51.3(4) yes
C11a N2a H9b . . 101.3(4) yes
C12a N2a O1a . . 90.4(5) yes
C12a N2a O2a . . 149.6(6) yes
C12a N2a H10a . . 81.0(2) yes
C12a N2a H12a . . 21.66(17) yes
C12a N2a H9b . . 77.9(2) yes
O1a N2a O2a . . 120.0(5) yes
O1a N2a H10a . . 171.3(4) yes
O1a N2a H12a . . 68.7(4) yes
O1a N2a H9b . . 40.2(5) yes
O2a N2a H10a . . 68.7(5) yes
O2a N2a H12a . . 171.3(5) yes
O2a N2a H9b . . 124.6(6) yes
H10a N2a H12a . . 102.61(15) yes
H10a N2a H9b . . 136.3(4) yes
H12a N2a H9b . . 61.5(2) yes
C11a O1a C12a . . 30.5(2) yes
C11a O1a N2a . . 32.5(3) yes
C11a O1a O2a . . 62.5(3) yes
C11a O1a H12a . . 51.1(2) yes
C11a O1a C9b . . 119.5(3) yes
C11a O1a H9b . . 103.6(4) yes
C11a O1a H10b . . 148.6(5) yes
C12a O1a N2a . . 63.0(3) yes
C12a O1a O2a . . 93.0(3) yes
C12a O1a H12a . . 20.54(17) yes
C12a O1a C9b . . 97.8(3) yes
C12a O1a H9b . . 87.1(2) yes
C12a O1a H10b . . 136.8(3) yes
N2a O1a O2a . . 30.0(3) yes
N2a O1a H12a . . 83.6(3) yes
N2a O1a C9b . . 136.2(8) yes
N2a O1a H9b . . 117.8(8) yes
N2a O1a H10b . . 136.5(8) yes
O2a O1a H12a . . 113.6(3) yes
O2a O1a C9b . . 137.1(6) yes
O2a O1a H9b . . 123.4(6) yes
O2a O1a H10b . . 113.8(4) yes
H12a O1a C9b . . 82.3(3) yes
H12a O1a H9b . . 76.1(2) yes
H12a O1a H10b . . 121.9(3) yes
C9b O1a H9b . . 18.4(2) yes
C9b O1a H10b . . 39.69(14) yes
H9b O1a H10b . . 50.15(17) yes
C10a O2a C11a . . 30.7(2) yes
C10a O2a N2a . . 63.2(4) yes
C10a O2a O1a . . 93.2(3) yes
C10a O2a H10a . . 20.51(16) yes
C11a O2a N2a . . 32.5(3) yes
C11a O2a O1a . . 62.5(3) yes
C11a O2a H10a . . 51.2(2) yes
N2a O2a O1a . . 30.0(4) yes
N2a O2a H10a . . 83.7(4) yes
O1a O2a H10a . . 113.7(3) yes
Br1a H2a C1a . . 39.83(11) yes
Br1a H2a C2a . . 76.0(3) yes
Br1a H2a C3a . . 111.9(2) yes
Br1a H2a C4a . . 97.35(14) yes
Br1a H2a C6a . . 54.18(11) yes
Br1a H2a H3a . . 136.01(19) yes
C1a H2a C2a . . 36.2(3) yes
C1a H2a C3a . . 72.1(2) yes
C1a H2a C4a . . 57.52(13) yes
C1a H2a C6a . . 14.36(11) yes
C1a H2a H3a . . 96.18(17) yes
C2a H2a C3a . . 35.9(3) yes
C2a H2a C4a . . 21.3(3) yes
C2a H2a C6a . . 21.9(3) yes
C2a H2a H3a . . 60.0(3) yes
C3a H2a C4a . . 14.55(16) yes
C3a H2a C6a . . 57.72(17) yes
C3a H2a H3a . . 24.11(16) yes
C4a H2a C6a . . 43.17(11) yes
C4a H2a H3a . . 38.66(13) yes
C1a H3a C4a . . 57.32(12) yes
C1a H3a C5a . . 42.88(10) yes
C1a H3a N1a . . 90.03(16) yes
C1a H3a C7a . . 117.53(19) yes
C1a H3a H2a . . 38.71(12) yes
C1a H3a H7a . . 133.0(2) yes
C2a H3a C3a . . 35.8(3) yes
C2a H3a C4a . . 71.92(19) yes
C2a H3a C5a . . 57.48(17) yes
C2a H3a N1a . . 104.6(2) yes
C2a H3a C7a . . 131.9(3) yes
C2a H3a H2a . . 24.11(16) yes
C2a H3a H7a . . 146.0(3) yes
C3a H3a C4a . . 36.1(3) yes
C3a H3a C5a . . 21.6(3) yes
C3a H3a N1a . . 68.8(3) yes
C3a H3a C7a . . 96.5(4) yes
C3a H3a H2a . . 59.9(3) yes
C3a H3a H7a . . 113.0(4) yes
C4a H3a H2a . . 96.03(16) yes
C4a H3a H7a . . 78.5(2) yes
C5a H3a N1a . . 47.15(14) yes
C5a H3a C7a . . 75.04(16) yes
C5a H3a H2a . . 81.59(14) yes
C5a H3a H7a . . 92.38(19) yes
N1a H3a C7a . . 28.69(17) yes
N1a H3a H2a . . 128.7(2) yes
N1a H3a H7a . . 47.67(19) yes
C7a H3a H2a . . 155.4(2) yes
H2a H3a H7a . . 162.3(4) yes
C1a H5a N1a . . 90.69(17) yes
C1a H5a H6a . . 38.27(12) yes
C1a H5a Br1b . . 127.36(13) yes
C1a H5a H2b . . 139.8(3) yes
C3a H5a C6a . . 57.59(17) yes
C3a H5a N1a . . 47.42(14) yes
C3a H5a H6a . . 81.54(15) yes
C3a H5a Br1b . . 161.1(3) yes
C3a H5a H2b . . 114.76(19) yes
C4a H5a C6a . . 72.1(2) yes
C4a H5a N1a . . 32.91(15) yes
C4a H5a H6a . . 96.04(17) yes
C4a H5a Br1b . . 161.0(4) yes
C5a H5a C6a . . 36.1(3) yes
C5a H5a N1a . . 68.9(3) yes
C5a H5a H6a . . 60.0(2) yes
C5a H5a Br1b . . 146.7(5) yes
C5a H5a H2b . . 129.4(6) yes
C6a H5a N1a . . 105.0(2) yes
C6a H5a H6a . . 23.95(16) yes
C6a H5a Br1b . . 113.95(19) yes
C6a H5a H2b . . 142.2(4) yes
N1a H5a H6a . . 129.0(2) yes
N1a H5a H7a . 2_656 23.26(15) yes
N1a H5a H10a . 4_655 114.0(3) yes
N1a H5a Br1b . . 136.74(18) yes
N1a H5a H2b . . 77.92(18) yes
H6a H5a Br1b . . 91.19(15) yes
Br1b H5a H2b . . 59.92(14) yes
Br1a H6a C1a . . 40.48(11) yes
Br1a H6a C2a . . 55.04(11) yes
Br1a H6a C4a . . 98.03(14) yes
Br1a H6a C5a . . 112.4(2) yes
Br1a H6a C6a . . 76.3(3) yes
Br1a H6a H5a . . 136.38(18) yes
C1a H6a C2a . . 14.56(11) yes
C1a H6a C4a . . 57.55(13) yes
C1a H6a C5a . . 71.95(19) yes
C1a H6a C6a . . 35.9(3) yes
C1a H6a H5a . . 95.90(16) yes
C2a H6a C4a . . 43.00(11) yes
C2a H6a C5a . . 57.39(18) yes
C2a H6a C6a . . 21.3(3) yes
C2a H6a H5a . . 81.34(14) yes
C4a H6a C5a . . 14.39(17) yes
C4a H6a C6a . . 21.7(3) yes
C4a H6a H5a . . 38.35(13) yes
C5a H6a C6a . . 36.1(3) yes
C5a H6a H5a . . 23.95(17) yes
C6a H6a H5a . . 60.0(3) yes
C3a H7a C4a . . 32.85(16) yes
C3a H7a N1a . . 66.8(2) yes
C3a H7a C7a . . 101.3(4) yes
C3a H7a C8a . . 138.2(3) yes
C3a H7a C9a . . 167.8(3) yes
C3a H7a H3a . . 21.27(17) yes
C3a H7a H9a . . 166.7(2) yes
C4a H7a N1a . . 34.60(17) yes
C4a H7a C7a . . 69.2(3) yes
C4a H7a C8a . . 106.5(2) yes
C4a H7a C9a . . 136.8(2) yes
C4a H7a H3a . . 53.58(17) yes
C4a H7a H9a . . 160.25(19) yes
N1a H7a C7a . . 34.7(3) yes
N1a H7a C8a . . 71.9(2) yes
N1a H7a C9a . . 102.3(2) yes
N1a H7a H3a . . 86.2(2) yes
N1a H7a H9a . . 125.85(19) yes
C7a H7a C8a . . 37.3(3) yes
C7a H7a C9a . . 67.6(3) yes
C7a H7a H3a . . 119.5(5) yes
C7a H7a H9a . . 91.2(3) yes
C8a H7a C9a . . 30.33(19) yes
C8a H7a H3a . . 153.3(4) yes
C8a H7a H9a . . 53.95(17) yes
C9a H7a H3a . . 163.2(3) yes
C9a H7a H9a . . 23.62(15) yes
H3a H7a H9a . . 145.5(2) yes
C7a H9a C8a . . 33.94(15) yes
C7a H9a C9a . . 67.9(3) yes
C7a H9a C10a . . 102.1(2) yes
C7a H9a H7a . . 20.91(14) yes
C7a H9a H10a . . 125.4(2) yes
C8a H9a C9a . . 33.9(3) yes
C8a H9a C10a . . 68.2(2) yes
C8a H9a H7a . . 54.84(15) yes
C8a H9a H10a . . 91.50(18) yes
C9a H9a C10a . . 34.3(3) yes
C9a H9a H7a . . 88.8(3) yes
C9a H9a H10a . . 57.6(3) yes
C10a H9a H7a . . 123.0(3) yes
C10a H9a H10a . . 23.30(18) yes
H7a H9a H10a . . 146.3(2) yes
C8a H10a C11a . . 57.88(14) yes
C8a H10a C12a . . 43.47(13) yes
C8a H10a N2a . . 90.50(19) yes
C8a H10a O2a . . 118.1(3) yes
C8a H10a H9a . . 40.67(14) yes
C9a H10a C10a . . 36.1(3) yes
C9a H10a C11a . . 72.2(2) yes
C9a H10a C12a . . 57.8(2) yes
C9a H10a N2a . . 104.8(3) yes
C9a H10a O2a . . 132.5(3) yes
C9a H10a H9a . . 26.33(19) yes
C10a H10a C11a . . 36.1(3) yes
C10a H10a C12a . . 21.7(3) yes
C10a H10a N2a . . 68.7(4) yes
C10a H10a O2a . . 96.3(4) yes
C10a H10a H9a . . 62.5(3) yes
C11a H10a C12a . . 14.42(12) yes
C11a H10a N2a . . 32.62(16) yes
C11a H10a O2a . . 60.2(2) yes
C11a H10a H9a . . 98.55(17) yes
C12a H10a N2a . . 47.04(16) yes
C12a H10a O2a . . 74.7(2) yes
C12a H10a H9a . . 84.13(15) yes
N2a H10a O2a . . 27.6(2) yes
N2a H10a H9a . . 131.2(2) yes
O2a H10a H9a . . 158.8(3) yes
C8a H12a C10a . . 42.93(12) yes
C8a H12a C11a . . 57.41(15) yes
C8a H12a C12a . . 21.5(3) yes
C8a H12a C13a . . 14.56(19) yes
C8a H12a N2a . . 90.2(2) yes
C8a H12a O1a . . 117.9(3) yes
C8a H12a H13a . . 38.51(14) yes
C8a H12a C7b . . 125.2(2) yes
C8a H12a H7b . . 111.8(2) yes
C8a H12a H9b . . 130.5(3) yes
C10a H12a C12a . . 21.5(3) yes
C10a H12a C13a . . 57.5(2) yes
C10a H12a N2a . . 47.23(17) yes
C10a H12a O1a . . 74.9(2) yes
C10a H12a H13a . . 81.45(15) yes
C10a H12a C7b . . 136.8(3) yes
C10a H12a H7b . . 124.2(3) yes
C10a H12a H9b . . 100.2(2) yes
C11a H12a C12a . . 35.9(3) yes
C11a H12a C13a . . 72.0(2) yes
C11a H12a N2a . . 32.75(17) yes
C11a H12a O1a . . 60.4(2) yes
C11a H12a H13a . . 95.92(19) yes
C11a H12a C7b . . 133.6(4) yes
C11a H12a H7b . . 124.0(4) yes
C11a H12a H9b . . 88.9(2) yes
C12a H12a C13a . . 36.0(3) yes
C12a H12a N2a . . 68.7(3) yes
C12a H12a O1a . . 96.4(4) yes
C12a H12a H13a . . 60.0(3) yes
C12a H12a C7b . . 134.5(7) yes
C12a H12a H7b . . 120.1(6) yes
C12a H12a H9b . . 116.3(6) yes
C13a H12a N2a . . 104.7(3) yes
C13a H12a O1a . . 132.4(3) yes
C13a H12a H13a . . 23.95(19) yes
C13a H12a C7b . . 116.4(3) yes
C13a H12a H7b . . 104.6(3) yes
C13a H12a H9b . . 137.6(4) yes
N2a H12a O1a . . 27.7(3) yes
N2a H12a H13a . . 128.7(2) yes
N2a H12a C7b . . 116.7(2) yes
N2a H12a H7b . . 115.2(3) yes
N2a H12a H9b . . 63.89(19) yes
O1a H12a H13a . . 156.4(3) yes
O1a H12a C7b . . 97.4(2) yes
O1a H12a H7b . . 101.8(3) yes
O1a H12a H9b . . 46.3(2) yes
H13a H12a C7b . . 99.81(18) yes
H13a H12a H7b . . 91.42(18) yes
H13a H12a H9b . . 141.3(3) yes
N1a H13a C7a . . 28.12(17) yes
N1a H13a C8a . . 62.08(18) yes
N1a H13a C9a . . 76.43(18) yes
N1a H13a C11a . . 119.9(2) yes
N1a H13a C12a . . 134.3(3) yes
N1a H13a C13a . . 98.3(4) yes
N1a H13a H12a . . 158.2(3) yes
N1a H13a H3b . . 109.7(3) yes
C7a H13a C8a . . 33.97(15) yes
C7a H13a C9a . . 48.32(15) yes
C7a H13a C11a . . 91.75(19) yes
C7a H13a C12a . . 106.2(3) yes
C7a H13a C13a . . 70.1(4) yes
C7a H13a H12a . . 130.1(2) yes
C7a H13a H3b . . 117.6(3) yes
C8a H13a C11a . . 57.78(16) yes
C8a H13a C12a . . 72.2(2) yes
C8a H13a C13a . . 36.2(3) yes
C8a H13a H12a . . 96.16(18) yes
C8a H13a H3b . . 117.0(4) yes
C9a H13a C11a . . 43.43(14) yes
C9a H13a C12a . . 57.9(2) yes
C9a H13a C13a . . 21.8(3) yes
C9a H13a H12a . . 81.81(15) yes
C9a H13a H3b . . 113.7(3) yes
C11a H13a C13a . . 21.6(3) yes
C11a H13a H12a . . 38.38(16) yes
C11a H13a H3b . . 96.38(18) yes
C12a H13a C13a . . 36.0(3) yes
C12a H13a H12a . . 24.0(2) yes
C12a H13a H3b . . 89.5(2) yes
C13a H13a H12a . . 60.0(3) yes
C13a H13a H3b . . 106.0(6) yes
H12a H13a H3b . . 78.29(18) yes

loop_
_geom_bond_atom_site_label_1
_geom_bond_atom_site_label_2
_geom_bond_site_symmetry_2
_geom_bond_distance
_geom_bond_publ_flag
Br1a C1a . 1.907(3) yes
Br1a C2a . 2.882(4) yes
Br1a C6a . 2.852(4) yes
Br1a O2a 1_565 3.142(5) yes
Br1a H2a . 2.959(3) yes
Br1a H6a . 2.922(4) yes
C1a C2a . 1.408(6) yes
C1a C3a . 2.411(5) yes
C1a C4a . 2.775(4) yes
C1a C5a . 2.396(5) yes
C1a C6a . 1.373(6) yes
C1a H2a . 2.064(6) yes
C1a H3a . 3.280(4) yes
C1a H5a . 3.261(5) yes
C1a H6a . 2.031(6) yes
C2a C3a . 1.376(5) yes
C2a C4a . 2.401(6) yes
C2a C5a . 2.776(7) yes
C2a C6a . 2.409(7) yes
C2a H2a . 0.960(6) yes
C2a H3a . 2.035(4) yes
C2a H6a . 3.278(6) yes
C3a C4a . 1.397(7) yes
C3a C5a . 2.410(7) yes
C3a C6a . 2.782(6) yes
C3a N1a . 2.444(6) yes
C3a C7a . 2.786(6) yes
C3a H2a . 2.034(5) yes
C3a H3a . 0.960(6) yes
C3a H5a . 3.277(6) yes
C3a H7a . 2.435(4) yes
C4a C5a . 1.385(6) yes
C4a C6a . 2.407(5) yes
C4a N1a . 1.425(5) yes
C4a C7a . 2.340(6) yes
C4a H2a . 3.270(5) yes
C4a H3a . 2.054(6) yes
C4a H5a . 2.042(6) yes
C4a H6a . 3.273(4) yes
C4a H7a . 2.501(5) yes
C5a C6a . 1.393(5) yes
C5a N1a . 2.434(6) yes
C5a H3a . 3.276(6) yes
C5a H5a . 0.960(6) yes
C5a H6a . 2.049(4) yes
C6a H2a . 3.273(6) yes
C6a H5a . 2.049(4) yes
C6a H6a . 0.960(5) yes
N1a C7a . 1.276(8) yes
N1a C8a . 2.411(6) yes
N1a C13a . 2.847(6) yes
N1a H3a . 2.622(6) yes
N1a H5a . 2.608(6) yes
N1a H7a . 1.943(7) yes
N1a H13a . 2.546(5) yes
C7a C8a . 1.505(6) yes
C7a C9a . 2.493(6) yes
C7a C13a . 2.520(7) yes
C7a H3a . 2.509(5) yes
C7a H7a . 0.960(7) yes
C7a H9a . 2.690(6) yes
C7a H13a . 2.678(6) yes
C8a C9a . 1.372(8) yes
C8a C10a . 2.400(6) yes
C8a C11a . 2.783(5) yes
C8a C12a . 2.420(7) yes
C8a C13a . 1.403(8) yes
C8a H7a . 2.152(5) yes
C8a H9a . 2.128(7) yes
C8a H10a . 3.265(5) yes
C8a H12a . 3.288(6) yes
C8a H13a . 2.059(7) yes
C9a C10a . 1.399(5) yes
C9a C11a . 2.418(7) yes
C9a C12a . 2.785(8) yes
C9a C13a . 2.404(9) yes
C9a H7a . 2.695(4) yes
C9a H9a . 1.080(7) yes
C9a H10a . 2.055(4) yes
C9a H13a . 3.268(7) yes
C10a C11a . 1.393(9) yes
C10a C12a . 2.404(9) yes
C10a C13a . 2.774(8) yes
C10a N2a . 2.431(7) yes
C10a O2a . 2.724(6) yes
C10a H9a . 2.153(5) yes
C10a H10a . 0.960(7) yes
C10a H12a . 3.272(8) yes
C11a C12a . 1.383(9) yes
C11a C13a . 2.402(6) yes
C11a N2a . 1.415(5) yes
C11a O1a . 2.281(8) yes
C11a O2a . 2.281(7) yes
C11a H10a . 2.049(9) yes
C11a H12a . 2.040(8) yes
C11a H13a . 3.268(5) yes
C12a C13a . 1.391(6) yes
C12a N2a . 2.423(7) yes
C12a O1a . 2.719(6) yes
C12a H10a . 3.270(8) yes
C12a H12a . 0.960(7) yes
C12a H13a . 2.048(5) yes
C12a H7b . 3.117(8) yes
C13a H12a . 2.048(5) yes
C13a H13a . 0.960(7) yes
N2a O1a . 1.217(12) yes
N2a O2a . 1.217(11) yes
N2a H10a . 2.610(8) yes
N2a H12a . 2.601(7) yes
N2a H9b . 2.866(9) yes
O1a O2a . 2.108(14) yes
O1a H12a . 2.439(5) yes
O1a C9b . 2.836(10) yes
O1a H9b . 2.089(10) yes
O1a H10b . 3.152(8) yes
O2a H10a . 2.446(7) yes
H2a H3a . 2.3376(7) yes
H2a O1b 1_666 2.888(9) yes
H3a H7a . 1.893(3) yes
H5a H6a . 2.3517(7) yes
H5a Br1b . 2.905(6) yes
H5a H2b . 3.017(6) yes
H7a H9a . 2.493(3) yes
H9a H10a . 2.4208(9) yes
H12a H13a . 2.3514(6) yes
H12a C7b . 3.171(8) yes
H12a H7b . 2.523(8) yes
H12a H9b . 2.805(6) yes
H13a H3b . 3.040(8) yes
Br1b C1b . 1.907(4) yes
Br1b C2b . 2.882(5) yes
Br1b C6b . 2.852(6) yes
Br1b H2b . 2.959(5) yes
Br1b H6b . 2.922(6) yes
C1b C2b . 1.408(8) yes
C1b C3b . 2.411(6) yes
C1b C4b . 2.775(5) yes
C1b C5b . 2.396(7) yes
C1b C6b . 1.373(9) yes
C1b H2b . 2.064(8) yes
C1b H3b . 3.280(6) yes
C1b H5b . 3.261(6) yes
C1b H6b . 2.031(9) yes
C2b C3b . 1.376(6) yes
C2b C4b . 2.401(7) yes
C2b C5b . 2.776(9) yes
C2b C6b . 2.409(10) yes
C2b H2b . 0.960(8) yes
C2b H3b . 2.035(5) yes
C2b H6b . 3.278(9) yes
C3b C4b . 1.397(9) yes
C3b C5b . 2.410(10) yes
C3b C6b . 2.782(9) yes
C3b N1b . 2.444(8) yes
C3b C7b . 2.786(6) yes
C3b H2b . 2.034(6) yes
C3b H3b . 0.960(8) yes
C3b H5b . 3.277(9) yes
C3b H7b . 2.435(5) yes
C4b C5b . 1.385(9) yes
C4b C6b . 2.407(6) yes
C4b N1b . 1.425(6) yes
C4b C7b . 2.340(6) yes
C4b H2b . 3.270(7) yes
C4b H3b . 2.054(9) yes
C4b H5b . 2.042(9) yes
C4b H6b . 3.273(6) yes
C4b H7b . 2.501(6) yes
C5b C6b . 1.393(5) yes
C5b N1b . 2.434(7) yes
C5b H3b . 3.276(9) yes
C5b H5b . 0.960(9) yes
C5b H6b . 2.049(5) yes
C6b H2b . 3.273(9) yes
C6b H5b . 2.049(6) yes
C6b H6b . 0.960(8) yes
N1b C7b . 1.276(8) yes
N1b C8b . 2.411(6) yes
N1b C13b . 2.847(6) yes
N1b H3b . 2.622(8) yes
N1b H5b . 2.608(8) yes
N1b H7b . 1.943(8) yes
N1b H13b . 2.546(6) yes
C7b C8b . 1.505(6) yes
C7b C9b . 2.493(7) yes
C7b C13b . 2.520(8) yes
C7b H3b . 2.509(7) yes
C7b H7b . 0.960(8) yes
C7b H9b . 2.690(7) yes
C7b H13b . 2.678(7) yes
C8b C9b . 1.372(8) yes
C8b C10b . 2.400(6) yes
C8b C11b . 2.783(5) yes
C8b C12b . 2.420(7) yes
C8b C13b . 1.403(9) yes
C8b H7b . 2.152(6) yes
C8b H9b . 2.128(8) yes
C8b H10b . 3.265(6) yes
C8b H12b . 3.288(7) yes
C8b H13b . 2.059(8) yes
C9b C10b . 1.399(6) yes
C9b C11b . 2.418(8) yes
C9b C12b . 2.785(9) yes
C9b C13b . 2.404(9) yes
C9b H7b . 2.695(5) yes
C9b H9b . 1.080(8) yes
C9b H10b . 2.055(5) yes
C9b H13b . 3.268(8) yes
C10b C11b . 1.393(10) yes
C10b C12b . 2.404(10) yes
C10b C13b . 2.774(8) yes
C10b N2b . 2.431(8) yes
C10b O2b . 2.724(7) yes
C10b H9b . 2.153(6) yes
C10b H10b . 0.960(7) yes
C10b H12b . 3.272(9) yes
C11b C12b . 1.383(9) yes
C11b C13b . 2.402(6) yes
C11b N2b . 1.415(5) yes
C11b O1b . 2.281(9) yes
C11b O2b . 2.281(7) yes
C11b H10b . 2.049(9) yes
C11b H12b . 2.040(9) yes
C11b H13b . 3.268(6) yes
C12b C13b . 1.391(6) yes
C12b N2b . 2.423(7) yes
C12b O1b . 2.719(6) yes
C12b H10b . 3.270(9) yes
C12b H12b . 0.960(8) yes
C12b H13b . 2.048(5) yes
C13b H12b . 2.048(6) yes
C13b H13b . 0.960(7) yes
N2b O1b . 1.217(12) yes
N2b O2b . 1.217(11) yes
N2b H10b . 2.610(9) yes
N2b H12b . 2.601(8) yes
O1b O2b . 2.108(14) yes
O1b H12b . 2.439(5) yes
O2b H10b . 2.446(7) yes
H2b H3b . 2.338(2) yes
H3b H7b . 1.893(4) yes
H5b H6b . 2.352(2) yes
H7b H9b . 2.493(4) yes
H9b H10b . 2.421(2) yes
H12b H13b . 2.351(2) yes

loop_
_geom_hbond_atom_site_label_D
_geom_hbond_atom_site_label_H
_geom_hbond_atom_site_label_A
_geom_hbond_site_symmetry_A
_geom_hbond_distance_DH
_geom_hbond_distance_HA
_geom_hbond_distance_DA
_geom_hbond_angle_DHA
_geom_hbond_publ_flag
C2a H2a O1b 1_666 0.960(6) 2.888(9) 3.762(9) 151.9(7) yes
C2a H2a O2b 2_666 0.960(6) 2.828(9) 3.758(10) 163.3(7) yes
C5a H5a Br1b . 0.960(6) 2.905(6) 3.745(7) 146.7(5) yes
C5a H5a Br1b 2_555 0.960(6) 3.253(6) 4.107(7) 149.1(4) yes
C6a H6a O1b 2_565 0.960(5) 2.577(10) 3.471(10) 155.0(7) yes
C6a H6a O2b 1_565 0.960(5) 2.554(10) 3.474(10) 160.6(6) yes
C10a H10a Br1b 4_645 0.960(7) 3.283(8) 4.162(9) 153.1(6) yes
C2b H2b O1a 3_554 0.960(8) 2.774(11) 3.671(12) 155.9(6) yes
C2b H2b O2a 4_655 0.960(8) 2.748(12) 3.689(12) 166.7(6) yes
C5b H5b Br1a 3_444 0.960(9) 2.900(8) 3.761(9) 149.8(5) yes
C6b H6b O1a 4_555 0.960(8) 2.573(12) 3.473(12) 156.3(7) yes
C6b H6b O2a 3_454 0.960(8) 2.574(12) 3.491(12) 159.8(6) yes
